data_1549507
loop_
_publ_author_name
'Surendhran, Roshaan'
'D'Arpino, Alexander A'
'Sciscent, Bao Y.'
'Cannella, Anthony F.'
'Friedman, Alan E.'
'MacMillan, Samantha N.'
'Gupta, Rupal'
'Lacy, David C.'

_publ_section_title
;
 Deciphering the mechanism of O<sub>2</sub> reduction with electronically
 tunable non-heme iron enzyme model complexes.
;
_journal_issue 26
_journal_name_full 'Chemical science'
_journal_page_first 5773
_journal_page_last 5780
_journal_paper_doi 10.1039/c8sc01621f
_journal_volume 9
_journal_year 2018
_chemical_formula_moiety 'C26 H21 N7 O11 Zn, C4 H9 N O, 2(C4 H12 N)'
_chemical_formula_sum 'C38 H54 N10 O12 Zn'
_chemical_formula_weight 908.28
_space_group_crystal_system triclinic
_space_group_IT_number 2
_space_group_name_Hall '-P 1'
_space_group_name_H-M_alt 'P -1'
_symmetry_space_group_name_Hall '-P 1'
_symmetry_space_group_name_H-M 'P -1'
_atom_sites_solution_hydrogens geom
_atom_sites_solution_primary dual
_audit_creation_date 2018-03-27
_audit_creation_method
;
Olex2 1.2
(compiled 2017.08.10 svn.r3458 for OlexSys, GUI svn.r5381)
;
_audit_update_record
;
2018-03-28 deposited with the CCDC.
2018-06-05 downloaded from the CCDC.
;
_cell_angle_alpha 97.688(2)
_cell_angle_beta 96.622(2)
_cell_angle_gamma 103.818(2)
_cell_formula_units_Z 2
_cell_length_a 10.1375(8)
_cell_length_b 11.6574(9)
_cell_length_c 19.0003(15)
_cell_measurement_reflns_used 9906
_cell_measurement_temperature 90
_cell_measurement_theta_max 26.45
_cell_measurement_theta_min 2.19
_cell_volume 2135.4(3)
_computing_molecular_graphics 'Olex2 (Dolomanov et al., 2009)'
_computing_publication_material 'Olex2 (Dolomanov et al., 2009)'
_computing_structure_refinement 'ShelXL (Sheldrick, 2015)'
_computing_structure_solution 'ShelXT (Sheldrick, 2015)'
_diffrn_ambient_temperature 90
_diffrn_detector 'Bruker APEX2 area detector'
_diffrn_detector_area_resol_mean 7.9
_diffrn_detector_type 'CCD area detector'
_diffrn_measured_fraction_theta_full 0.996
_diffrn_measured_fraction_theta_max 0.994
_diffrn_measurement_device 'three-circle diffractometer'
_diffrn_measurement_device_type 'Bruker APEX2 microfocus rotating anode'
_diffrn_measurement_method '\w and \f scans'
_diffrn_radiation_monochromator 'mirror optics'
_diffrn_radiation_probe x-ray
_diffrn_radiation_type MoK\a
_diffrn_radiation_wavelength 0.71073
_diffrn_reflns_av_R_equivalents 0.0481
_diffrn_reflns_av_unetI/netI 0.0356
_diffrn_reflns_Laue_measured_fraction_full 0.996
_diffrn_reflns_Laue_measured_fraction_max 0.994
_diffrn_reflns_limit_h_max 12
_diffrn_reflns_limit_h_min -12
_diffrn_reflns_limit_k_max 14
_diffrn_reflns_limit_k_min -14
_diffrn_reflns_limit_l_max 23
_diffrn_reflns_limit_l_min -23
_diffrn_reflns_number 38038
_diffrn_reflns_point_group_measured_fraction_full 0.996
_diffrn_reflns_point_group_measured_fraction_max 0.994
_diffrn_reflns_theta_full 25.242
_diffrn_reflns_theta_max 26.455
_diffrn_reflns_theta_min 1.825
_diffrn_source 'microfocus rotating anode'
_diffrn_source_type 'Incoatec I\ms'
_diffrn_standards_number 0
_exptl_absorpt_coefficient_mu 0.648
_exptl_absorpt_correction_T_max 0.7454
_exptl_absorpt_correction_T_min 0.6086
_exptl_absorpt_correction_type multi-scan
_exptl_absorpt_process_details
;
SADABS-2016/2 (Bruker,2016/2) was used for absorption correction.
wR2(int) was 0.1622 before and 0.0670 after correction.
The Ratio of minimum to maximum transmission is 0.8165.
The \l/2 correction factor is Not present.
;
_exptl_crystal_colour yellow
_exptl_crystal_colour_primary yellow
_exptl_crystal_density_diffrn 1.413
_exptl_crystal_description plate
_exptl_crystal_F_000 956
_exptl_crystal_size_max 0.5
_exptl_crystal_size_mid 0.1
_exptl_crystal_size_min 0.02
_refine_diff_density_max 1.974
_refine_diff_density_min -0.550
_refine_diff_density_rms 0.089
_refine_ls_extinction_method none
_refine_ls_goodness_of_fit_ref 1.053
_refine_ls_hydrogen_treatment constr
_refine_ls_matrix_type full
_refine_ls_number_parameters 562
_refine_ls_number_reflns 8766
_refine_ls_number_restraints 0
_refine_ls_restrained_S_all 1.053
_refine_ls_R_factor_all 0.0523
_refine_ls_R_factor_gt 0.0498
_refine_ls_shift/su_max 0.002
_refine_ls_shift/su_mean 0.000
_refine_ls_structure_factor_coef Fsqd
_refine_ls_weighting_details 'w=1/[\s^2^(Fo^2^)+(0.0584P)^2^+4.9955P] where P=(Fo^2^+2Fc^2^)/3'
_refine_ls_weighting_scheme calc
_refine_ls_wR_factor_gt 0.1302
_refine_ls_wR_factor_ref 0.1318
_reflns_Friedel_coverage 0.000
_reflns_number_gt 8211
_reflns_number_total 8766
_reflns_threshold_expression 'I > 2\s(I)'
_cod_data_source_file c8sc01621f2.cif
_cod_data_source_block bs-199
_cod_depositor_comments 'Adding full bibliography for 1549501--1549509.cif.'
_cod_database_code 1549507
_shelx_shelxl_version_number 2016/6
_shelx_space_group_comment
;
The symmetry employed for this shelxl refinement is uniquely defined
by the following loop, which should always be used as a source of
symmetry information in preference to the above space-group names.
They are only intended as comments.
;
_shelx_estimated_absorpt_t_max 0.987
_shelx_estimated_absorpt_t_min 0.738
_olex2_refinement_description
;
1. Fixed Uiso
 At 1.2 times of:
  All C(H) groups, All C(H,H) groups
 At 1.5 times of:
  All C(H,H,H) groups
2.a Secondary CH2 refined with riding coordinates:
 C1(H1A,H1B), C3(H3A,H3B), C5(H5A,H5B)
2.b Aromatic/amide H refined with riding coordinates:
 C8(H8), C9(H9), C11(H11), C12(H12), C13(H13), C14(H14), C16(H16), C17(H17),
 C19(H19), C21(H21), C23(H23), C24(H24)
2.c Idealised Me refined as rotating group:
 C26(H26A,H26B,H26C), C27(H27A,H27B,H27C), C28(H28A,H28B,H28C), C29(H29A,H29B,
 H29C), C30(H30A,H30B,H30C), C31(H31A,H31B,H31C), C32(H32A,H32B,H32C), C33(H33A,
 H33B,H33C), C34(H34A,H34B,H34C), C35(H35A,H35B,H35C), C36(H36A,H36B,H36C),
 C38(H38A,H38B,H38C)
;
_olex2_submission_special_instructions 'No special instructions were received'

loop_
_space_group_symop_operation_xyz
'x, y, z'
'-x, -y, -z'

loop_
_atom_site_label
_atom_site_type_symbol
_atom_site_fract_x
_atom_site_fract_y
_atom_site_fract_z
_atom_site_U_iso_or_equiv
_atom_site_adp_type
_atom_site_occupancy
_atom_site_site_symmetry_order
_atom_site_calc_flag
_atom_site_refinement_flags_posn
Zn1 Zn 0.37096(3) 0.38364(2) 0.72156(2) 0.01047(9) Uani 1 1 d .
O1 O -0.03721(19) 0.30281(17) 0.75560(11) 0.0197(4) Uani 1 1 d .
O2 O 0.2760(2) 0.55560(17) 0.54943(10) 0.0192(4) Uani 1 1 d .
O3 O 0.3600(2) 0.05952(16) 0.59223(10) 0.0170(4) Uani 1 1 d .
O4 O 0.4593(2) 0.35039(18) 0.86319(11) 0.0220(4) Uani 1 1 d .
O5 O 0.54957(18) 0.46267(16) 0.78619(10) 0.0150(4) Uani 1 1 d .
O6 O 0.6296(2) -0.12334(18) 0.87879(11) 0.0239(4) Uani 1 1 d .
O7 O 0.8213(2) -0.00147(18) 0.86835(11) 0.0226(4) Uani 1 1 d .
O8 O 0.1137(2) 0.7608(2) 1.02743(13) 0.0331(5) Uani 1 1 d .
O9 O 0.3145(2) 0.85546(18) 1.00913(11) 0.0244(4) Uani 1 1 d .
O10 O 0.9020(3) 0.9491(2) 0.67364(14) 0.0362(6) Uani 1 1 d .
O11 O 0.9481(2) 0.8302(2) 0.58806(13) 0.0335(5) Uani 1 1 d .
O12 O 0.1485(2) 0.85307(19) 0.80583(14) 0.0328(5) Uani 1 1 d .
N1 N 0.1961(2) 0.29507(19) 0.63262(11) 0.0130(4) Uani 1 1 d .
N2 N 0.3928(2) 0.50108(19) 0.64634(11) 0.0129(4) Uani 1 1 d .
N3 N 0.4034(2) 0.21380(19) 0.68902(11) 0.0131(4) Uani 1 1 d .
N4 N 0.1978(2) 0.39728(19) 0.76939(11) 0.0131(4) Uani 1 1 d .
N5 N 0.2145(3) 0.7679(2) 0.99600(13) 0.0202(5) Uani 1 1 d .
N6 N 0.8750(2) 0.8538(2) 0.63228(13) 0.0217(5) Uani 1 1 d .
N7 N 0.6957(2) -0.0352(2) 0.85649(12) 0.0176(5) Uani 1 1 d .
N8 N 0.2299(2) 0.1442(2) 0.93041(12) 0.0173(5) Uani 1 1 d .
N9 N 0.2964(2) 0.80295(19) 0.46582(11) 0.0136(4) Uani 1 1 d .
N10 N -0.0353(3) 0.6959(3) 0.76961(17) 0.0362(7) Uani 1 1 d .
C1 C 0.1589(3) 0.3910(2) 0.59961(14) 0.0144(5) Uani 1 1 d .
H1A H 0.096084 0.424378 0.627569 0.017 Uiso 1 1 calc R
H1B H 0.109529 0.358078 0.550287 0.017 Uiso 1 1 calc R
C2 C 0.2857(3) 0.4912(2) 0.59653(13) 0.0130(5) Uani 1 1 d .
C3 C 0.2458(3) 0.2131(2) 0.58389(13) 0.0154(5) Uani 1 1 d .
H3A H 0.294341 0.257631 0.549552 0.019 Uiso 1 1 calc R
H3B H 0.166505 0.150254 0.556003 0.019 Uiso 1 1 calc R
C4 C 0.3426(3) 0.1544(2) 0.62420(13) 0.0129(5) Uani 1 1 d .
C5 C 0.0931(3) 0.2340(2) 0.67193(14) 0.0145(5) Uani 1 1 d .
H5A H 0.119359 0.163247 0.686682 0.017 Uiso 1 1 calc R
H5B H 0.003322 0.205582 0.640068 0.017 Uiso 1 1 calc R
C6 C 0.0792(3) 0.3167(2) 0.73823(14) 0.0143(5) Uani 1 1 d .
C7 C 0.2001(3) 0.4817(2) 0.82907(13) 0.0132(5) Uani 1 1 d .
C8 C 0.3131(3) 0.5845(2) 0.84563(14) 0.0148(5) Uani 1 1 d .
H8 H 0.386472 0.589478 0.818311 0.018 Uiso 1 1 calc R
C9 C 0.3199(3) 0.6773(2) 0.90013(14) 0.0164(5) Uani 1 1 d .
H9 H 0.395999 0.745963 0.909859 0.020 Uiso 1 1 calc R
C10 C 0.2135(3) 0.6687(2) 0.94055(14) 0.0158(5) Uani 1 1 d .
C11 C 0.1036(3) 0.5674(2) 0.92837(14) 0.0177(5) Uani 1 1 d .
H11 H 0.032940 0.562181 0.957482 0.021 Uiso 1 1 calc R
C12 C 0.0972(3) 0.4742(2) 0.87392(14) 0.0164(5) Uani 1 1 d .
H12 H 0.023009 0.404273 0.866477 0.020 Uiso 1 1 calc R
C13 C 0.4112(3) 0.0407(2) 0.74712(14) 0.0157(5) Uani 1 1 d .
H13 H 0.316197 0.007649 0.729544 0.019 Uiso 1 1 calc R
C14 C 0.4813(3) -0.0201(2) 0.78923(14) 0.0167(5) Uani 1 1 d .
H14 H 0.435151 -0.094059 0.801449 0.020 Uiso 1 1 calc R
C15 C 0.6204(3) 0.0294(2) 0.81327(13) 0.0150(5) Uani 1 1 d .
C16 C 0.6912(3) 0.1380(2) 0.79661(14) 0.0163(5) Uani 1 1 d .
H16 H 0.786890 0.169509 0.813051 0.020 Uiso 1 1 calc R
C17 C 0.6187(3) 0.1987(2) 0.75553(14) 0.0153(5) Uani 1 1 d .
H17 H 0.664772 0.273811 0.744672 0.018 Uiso 1 1 calc R
C18 C 0.4795(3) 0.1514(2) 0.72995(13) 0.0140(5) Uani 1 1 d .
C19 C 0.5499(3) 0.6989(2) 0.69032(15) 0.0201(6) Uani 1 1 d .
H19 H 0.494402 0.712753 0.725927 0.024 Uiso 1 1 calc R
C20 C 0.5124(3) 0.5908(2) 0.64236(14) 0.0139(5) Uani 1 1 d .
C21 C 0.5960(3) 0.5710(2) 0.59107(14) 0.0162(5) Uani 1 1 d .
H21 H 0.570691 0.497852 0.557990 0.019 Uiso 1 1 calc R
C22 C 0.7484(3) 0.7626(2) 0.63537(14) 0.0159(5) Uani 1 1 d .
C23 C 0.7147(3) 0.6557(2) 0.58762(14) 0.0168(5) Uani 1 1 d .
H23 H 0.772183 0.641058 0.553190 0.020 Uiso 1 1 calc R
C24 C 0.6670(3) 0.7861(2) 0.68653(15) 0.0203(6) Uani 1 1 d .
H24 H 0.691207 0.860589 0.718308 0.024 Uiso 1 1 calc R
C25 C 0.5555(3) 0.4216(2) 0.84539(14) 0.0159(5) Uani 1 1 d .
C26 C 0.6930(3) 0.4634(3) 0.89452(17) 0.0284(7) Uani 1 1 d .
H26A H 0.752225 0.411878 0.880466 0.043 Uiso 1 1 calc GR
H26B H 0.678453 0.459095 0.944311 0.043 Uiso 1 1 calc GR
H26C H 0.736926 0.546359 0.890511 0.043 Uiso 1 1 calc GR
C27 C 0.4237(3) 0.8132(2) 0.51765(15) 0.0172(5) Uani 1 1 d .
H27A H 0.503727 0.826503 0.492486 0.026 Uiso 1 1 calc GR
H27B H 0.415099 0.738991 0.537709 0.026 Uiso 1 1 calc GR
H27C H 0.435346 0.880666 0.556596 0.026 Uiso 1 1 calc GR
C28 C 0.1790(3) 0.7957(2) 0.50720(14) 0.0172(5) Uani 1 1 d .
H28A H 0.166278 0.723976 0.529936 0.026 Uiso 1 1 calc GR
H28B H 0.095084 0.791299 0.474540 0.026 Uiso 1 1 calc GR
H28C H 0.198580 0.867073 0.544296 0.026 Uiso 1 1 calc GR
C29 C 0.2713(3) 0.6928(2) 0.41034(15) 0.0189(5) Uani 1 1 d .
H29A H 0.352814 0.695652 0.386818 0.028 Uiso 1 1 calc GR
H29B H 0.192185 0.689201 0.374402 0.028 Uiso 1 1 calc GR
H29C H 0.252363 0.621638 0.433490 0.028 Uiso 1 1 calc GR
C30 C 0.3136(3) 0.9114(2) 0.42923(14) 0.0172(5) Uani 1 1 d .
H30A H 0.323929 0.983007 0.465003 0.026 Uiso 1 1 calc GR
H30B H 0.232544 0.901519 0.393251 0.026 Uiso 1 1 calc GR
H30C H 0.395630 0.920127 0.405620 0.026 Uiso 1 1 calc GR
C31 C 0.1741(3) 0.1489(3) 0.85451(15) 0.0216(6) Uani 1 1 d .
H31A H 0.087103 0.171847 0.853580 0.032 Uiso 1 1 calc GR
H31B H 0.158431 0.069829 0.824976 0.032 Uiso 1 1 calc GR
H31C H 0.240352 0.207997 0.835372 0.032 Uiso 1 1 calc GR
C32 C 0.3599(3) 0.1059(3) 0.93219(16) 0.0207(6) Uani 1 1 d .
H32A H 0.341479 0.025217 0.904286 0.031 Uiso 1 1 calc GR
H32B H 0.397177 0.105370 0.982047 0.031 Uiso 1 1 calc GR
H32C H 0.426748 0.161875 0.911392 0.031 Uiso 1 1 calc GR
C33 C 0.2554(3) 0.2648(3) 0.97543(16) 0.0242(6) Uani 1 1 d .
H33A H 0.291473 0.261334 1.025018 0.036 Uiso 1 1 calc GR
H33B H 0.169090 0.288866 0.974515 0.036 Uiso 1 1 calc GR
H33C H 0.322478 0.323258 0.956338 0.036 Uiso 1 1 calc GR
C34 C 0.1268(3) 0.0553(3) 0.95908(16) 0.0245(6) Uani 1 1 d .
H34A H 0.110849 -0.023997 0.929816 0.037 Uiso 1 1 calc GR
H34B H 0.040325 0.079228 0.957317 0.037 Uiso 1 1 calc GR
H34C H 0.161665 0.052340 1.008924 0.037 Uiso 1 1 calc GR
C35 C -0.1006(3) 0.5748(3) 0.73049(18) 0.0286(7) Uani 1 1 d .
H35A H -0.067414 0.516422 0.755488 0.043 Uiso 1 1 calc GR
H35B H -0.077449 0.568040 0.681682 0.043 Uiso 1 1 calc GR
H35C H -0.200500 0.558847 0.728113 0.043 Uiso 1 1 calc GR
C36 C -0.0958(4) 0.7439(3) 0.8309(2) 0.0325(7) Uani 1 1 d .
H36A H -0.195740 0.710840 0.822001 0.049 Uiso 1 1 calc GR
H36B H -0.074252 0.831444 0.836174 0.049 Uiso 1 1 calc GR
H36C H -0.057351 0.721104 0.875088 0.049 Uiso 1 1 calc GR
C37 C 0.0901(4) 0.7560(3) 0.7628(2) 0.0361(8) Uani 1 1 d .
C38 C 0.1540(3) 0.7056(3) 0.70238(17) 0.0282(7) Uani 1 1 d .
H38A H 0.235393 0.765860 0.695759 0.042 Uiso 1 1 calc GR
H38B H 0.087379 0.683984 0.658032 0.042 Uiso 1 1 calc GR
H38C H 0.180963 0.634191 0.713942 0.042 Uiso 1 1 calc GR

loop_
_atom_site_aniso_label
_atom_site_aniso_U_11
_atom_site_aniso_U_22
_atom_site_aniso_U_33
_atom_site_aniso_U_23
_atom_site_aniso_U_13
_atom_site_aniso_U_12
Zn1 0.00955(15) 0.00984(15) 0.01247(15) 0.00342(10) 0.00253(10) 0.00213(10)
O1 0.0116(9) 0.0188(9) 0.0285(10) 0.0036(8) 0.0073(8) 0.0015(7)
O2 0.0238(10) 0.0150(9) 0.0195(9) 0.0082(7) 0.0012(8) 0.0044(8)
O3 0.0191(10) 0.0137(9) 0.0191(9) 0.0012(7) 0.0051(7) 0.0060(7)
O4 0.0209(10) 0.0208(10) 0.0258(10) 0.0104(8) 0.0070(8) 0.0030(8)
O5 0.0116(9) 0.0133(9) 0.0196(9) 0.0046(7) 0.0013(7) 0.0019(7)
O6 0.0299(11) 0.0184(10) 0.0255(10) 0.0116(8) 0.0039(9) 0.0063(8)
O7 0.0201(11) 0.0248(10) 0.0245(10) 0.0042(8) 0.0002(8) 0.0104(8)
O8 0.0288(12) 0.0342(13) 0.0359(13) -0.0058(10) 0.0162(10) 0.0088(10)
O9 0.0268(11) 0.0201(10) 0.0249(10) -0.0019(8) 0.0038(8) 0.0065(8)
O10 0.0324(13) 0.0185(11) 0.0521(15) 0.0022(10) 0.0126(11) -0.0050(9)
O11 0.0215(11) 0.0449(14) 0.0337(12) 0.0095(10) 0.0147(9) 0.0010(10)
O12 0.0275(12) 0.0156(10) 0.0482(14) 0.0030(9) -0.0034(10) -0.0022(9)
N1 0.0133(10) 0.0117(10) 0.0158(10) 0.0048(8) 0.0044(8) 0.0042(8)
N2 0.0115(10) 0.0118(10) 0.0168(10) 0.0065(8) 0.0042(8) 0.0029(8)
N3 0.0122(10) 0.0121(10) 0.0160(10) 0.0037(8) 0.0028(8) 0.0042(8)
N4 0.0128(10) 0.0117(10) 0.0158(10) 0.0047(8) 0.0037(8) 0.0026(8)
N5 0.0226(12) 0.0211(12) 0.0194(11) 0.0023(9) 0.0033(9) 0.0108(10)
N6 0.0173(12) 0.0232(12) 0.0259(12) 0.0111(10) 0.0051(10) 0.0029(10)
N7 0.0220(12) 0.0170(11) 0.0157(11) 0.0021(9) 0.0018(9) 0.0092(9)
N8 0.0163(11) 0.0193(11) 0.0182(11) 0.0093(9) 0.0057(9) 0.0037(9)
N9 0.0137(11) 0.0112(10) 0.0167(10) 0.0037(8) 0.0044(8) 0.0031(8)
N10 0.0360(16) 0.0233(14) 0.0452(17) 0.0051(12) -0.0050(13) 0.0052(12)
C1 0.0120(12) 0.0143(12) 0.0176(12) 0.0049(9) 0.0017(9) 0.0037(10)
C2 0.0154(12) 0.0093(11) 0.0155(12) 0.0018(9) 0.0041(9) 0.0053(9)
C3 0.0174(13) 0.0150(12) 0.0135(12) 0.0009(9) 0.0014(10) 0.0047(10)
C4 0.0118(12) 0.0123(11) 0.0161(12) 0.0050(9) 0.0060(9) 0.0028(9)
C5 0.0106(12) 0.0126(12) 0.0188(12) 0.0040(10) 0.0023(9) -0.0003(9)
C6 0.0153(13) 0.0115(11) 0.0179(12) 0.0069(9) 0.0033(10) 0.0041(9)
C7 0.0145(12) 0.0124(12) 0.0155(12) 0.0068(9) 0.0029(9) 0.0060(10)
C8 0.0126(12) 0.0157(12) 0.0178(12) 0.0055(10) 0.0052(10) 0.0040(10)
C9 0.0156(13) 0.0157(12) 0.0185(12) 0.0050(10) 0.0026(10) 0.0042(10)
C10 0.0184(13) 0.0171(13) 0.0146(12) 0.0039(10) 0.0029(10) 0.0090(10)
C11 0.0172(13) 0.0226(14) 0.0174(12) 0.0076(10) 0.0078(10) 0.0084(11)
C12 0.0152(13) 0.0157(12) 0.0199(13) 0.0068(10) 0.0050(10) 0.0038(10)
C13 0.0131(12) 0.0153(12) 0.0189(12) 0.0030(10) 0.0042(10) 0.0030(10)
C14 0.0221(14) 0.0125(12) 0.0172(12) 0.0045(10) 0.0066(10) 0.0053(10)
C15 0.0204(13) 0.0153(12) 0.0120(11) 0.0028(9) 0.0038(10) 0.0089(10)
C16 0.0151(13) 0.0172(13) 0.0163(12) 0.0018(10) 0.0041(10) 0.0036(10)
C17 0.0157(13) 0.0138(12) 0.0172(12) 0.0043(10) 0.0061(10) 0.0026(10)
C18 0.0171(13) 0.0137(12) 0.0132(11) 0.0027(9) 0.0047(9) 0.0063(10)
C19 0.0235(15) 0.0174(13) 0.0214(13) 0.0039(10) 0.0119(11) 0.0047(11)
C20 0.0153(13) 0.0120(12) 0.0161(12) 0.0077(9) 0.0030(10) 0.0035(10)
C21 0.0196(13) 0.0146(12) 0.0154(12) 0.0025(9) 0.0018(10) 0.0065(10)
C22 0.0142(13) 0.0168(12) 0.0189(12) 0.0095(10) 0.0051(10) 0.0037(10)
C23 0.0190(13) 0.0210(13) 0.0151(12) 0.0077(10) 0.0066(10) 0.0097(11)
C24 0.0258(15) 0.0131(12) 0.0207(13) 0.0004(10) 0.0082(11) 0.0017(11)
C25 0.0164(13) 0.0135(12) 0.0175(12) 0.0018(10) 0.0008(10) 0.0047(10)
C26 0.0267(16) 0.0284(16) 0.0253(15) 0.0065(12) -0.0066(12) 0.0018(13)
C27 0.0149(13) 0.0157(12) 0.0210(13) 0.0052(10) 0.0014(10) 0.0035(10)
C28 0.0133(12) 0.0201(13) 0.0191(13) 0.0042(10) 0.0067(10) 0.0033(10)
C29 0.0226(14) 0.0135(12) 0.0199(13) 0.0014(10) 0.0044(11) 0.0038(10)
C30 0.0199(14) 0.0136(12) 0.0193(13) 0.0075(10) 0.0037(10) 0.0037(10)
C31 0.0230(15) 0.0236(14) 0.0198(13) 0.0122(11) 0.0031(11) 0.0049(11)
C32 0.0172(14) 0.0246(14) 0.0251(14) 0.0110(11) 0.0081(11) 0.0085(11)
C33 0.0269(16) 0.0247(15) 0.0244(14) 0.0054(12) 0.0084(12) 0.0104(12)
C34 0.0181(14) 0.0316(16) 0.0273(15) 0.0194(13) 0.0063(11) 0.0038(12)
C35 0.0297(17) 0.0170(14) 0.0357(17) 0.0028(12) -0.0094(13) 0.0070(12)
C36 0.0296(17) 0.0236(15) 0.048(2) 0.0063(14) 0.0142(15) 0.0098(13)
C37 0.0353(19) 0.0358(19) 0.044(2) 0.0169(16) 0.0054(15) 0.0173(15)
C38 0.0331(17) 0.0261(15) 0.0284(16) 0.0081(12) 0.0079(13) 0.0101(13)

loop_
_atom_type_symbol
_atom_type_description
_atom_type_scat_dispersion_real
_atom_type_scat_dispersion_imag
_atom_type_scat_source
C C 0.0033 0.0016 'International Tables Vol C Tables 4.2.6.8 and 6.1.1.4'
H H 0.0000 0.0000 'International Tables Vol C Tables 4.2.6.8 and 6.1.1.4'
N N 0.0061 0.0033 'International Tables Vol C Tables 4.2.6.8 and 6.1.1.4'
O O 0.0106 0.0060 'International Tables Vol C Tables 4.2.6.8 and 6.1.1.4'
Zn Zn 0.2839 1.4301 'International Tables Vol C Tables 4.2.6.8 and 6.1.1.4'

loop_
_geom_angle_atom_site_label_1
_geom_angle_atom_site_label_2
_geom_angle_atom_site_label_3
_geom_angle
O5 Zn1 N1 169.07(8)
O5 Zn1 N2 97.03(8)
O5 Zn1 N3 99.80(8)
O5 Zn1 N4 113.52(8)
N2 Zn1 N1 76.42(8)
N2 Zn1 N3 116.15(8)
N3 Zn1 N1 75.88(8)
N4 Zn1 N1 77.08(8)
N4 Zn1 N2 107.87(8)
N4 Zn1 N3 119.91(8)
C25 O5 Zn1 111.45(16)
C1 N1 Zn1 106.33(15)
C1 N1 C3 113.4(2)
C3 N1 Zn1 106.76(15)
C5 N1 Zn1 101.59(15)
C5 N1 C1 114.2(2)
C5 N1 C3 113.2(2)
C2 N2 Zn1 118.06(17)
C2 N2 C20 115.4(2)
C20 N2 Zn1 126.52(16)
C4 N3 Zn1 117.87(17)
C4 N3 C18 114.9(2)
C18 N3 Zn1 127.20(16)
C6 N4 Zn1 115.22(17)
C6 N4 C7 120.6(2)
C7 N4 Zn1 124.20(17)
O8 N5 C10 118.2(2)
O9 N5 O8 122.8(2)
O9 N5 C10 119.0(2)
O10 N6 O11 123.4(3)
O10 N6 C22 118.5(2)
O11 N6 C22 118.1(2)
O6 N7 C15 118.4(2)
O7 N7 O6 122.8(2)
O7 N7 C15 118.8(2)
C32 N8 C31 109.9(2)
C32 N8 C33 110.0(2)
C32 N8 C34 109.0(2)
C33 N8 C31 109.7(2)
C33 N8 C34 109.5(2)
C34 N8 C31 108.8(2)
C27 N9 C30 110.0(2)
C28 N9 C27 108.1(2)
C28 N9 C29 110.6(2)
C28 N9 C30 109.5(2)
C29 N9 C27 109.4(2)
C29 N9 C30 109.2(2)
C35 N10 C36 119.1(3)
C37 N10 C35 122.7(3)
C37 N10 C36 116.8(3)
N1 C1 H1A 109.3
N1 C1 H1B 109.3
N1 C1 C2 111.5(2)
H1A C1 H1B 108.0
C2 C1 H1A 109.3
C2 C1 H1B 109.3
O2 C2 N2 127.7(2)
O2 C2 C1 117.3(2)
N2 C2 C1 115.0(2)
N1 C3 H3A 109.3
N1 C3 H3B 109.3
N1 C3 C4 111.7(2)
H3A C3 H3B 107.9
C4 C3 H3A 109.3
C4 C3 H3B 109.3
O3 C4 N3 127.6(2)
O3 C4 C3 117.1(2)
N3 C4 C3 115.3(2)
N1 C5 H5A 109.4
N1 C5 H5B 109.4
N1 C5 C6 111.3(2)
H5A C5 H5B 108.0
C6 C5 H5A 109.4
C6 C5 H5B 109.4
O1 C6 N4 129.1(2)
O1 C6 C5 116.9(2)
N4 C6 C5 114.0(2)
N4 C7 C8 117.5(2)
N4 C7 C12 125.2(2)
C12 C7 C8 117.2(2)
C7 C8 H8 119.0
C9 C8 C7 122.0(2)
C9 C8 H8 119.0
C8 C9 H9 120.6
C8 C9 C10 118.7(2)
C10 C9 H9 120.6
C9 C10 N5 119.9(2)
C9 C10 C11 121.2(2)
C11 C10 N5 118.8(2)
C10 C11 H11 120.0
C12 C11 C10 119.9(2)
C12 C11 H11 120.0
C7 C12 H12 119.6
C11 C12 C7 120.7(2)
C11 C12 H12 119.6
C14 C13 H13 119.7
C14 C13 C18 120.6(2)
C18 C13 H13 119.7
C13 C14 H14 120.8
C13 C14 C15 118.5(2)
C15 C14 H14 120.8
C14 C15 N7 118.9(2)
C14 C15 C16 122.3(2)
C16 C15 N7 118.8(2)
C15 C16 H16 120.8
C17 C16 C15 118.4(2)
C17 C16 H16 120.8
C16 C17 H17 119.5
C16 C17 C18 120.9(2)
C18 C17 H17 119.5
C13 C18 N3 119.2(2)
C17 C18 N3 121.5(2)
C17 C18 C13 119.3(2)
C20 C19 H19 119.7
C24 C19 H19 119.7
C24 C19 C20 120.7(2)
C19 C20 N2 120.8(2)
C21 C20 N2 120.2(2)
C21 C20 C19 119.1(2)
C20 C21 H21 119.5
C23 C21 C20 121.0(2)
C23 C21 H21 119.5
C23 C22 N6 119.1(2)
C23 C22 C24 122.0(2)
C24 C22 N6 118.8(2)
C21 C23 C22 118.6(2)
C21 C23 H23 120.7
C22 C23 H23 120.7
C19 C24 C22 118.6(3)
C19 C24 H24 120.7
C22 C24 H24 120.7
O4 C25 O5 124.3(2)
O4 C25 C26 119.6(2)
O5 C25 C26 116.0(2)
C25 C26 H26A 109.5
C25 C26 H26B 109.5
C25 C26 H26C 109.5
H26A C26 H26B 109.5
H26A C26 H26C 109.5
H26B C26 H26C 109.5
N9 C27 H27A 109.5
N9 C27 H27B 109.5
N9 C27 H27C 109.5
H27A C27 H27B 109.5
H27A C27 H27C 109.5
H27B C27 H27C 109.5
N9 C28 H28A 109.5
N9 C28 H28B 109.5
N9 C28 H28C 109.5
H28A C28 H28B 109.5
H28A C28 H28C 109.5
H28B C28 H28C 109.5
N9 C29 H29A 109.5
N9 C29 H29B 109.5
N9 C29 H29C 109.5
H29A C29 H29B 109.5
H29A C29 H29C 109.5
H29B C29 H29C 109.5
N9 C30 H30A 109.5
N9 C30 H30B 109.5
N9 C30 H30C 109.5
H30A C30 H30B 109.5
H30A C30 H30C 109.5
H30B C30 H30C 109.5
N8 C31 H31A 109.5
N8 C31 H31B 109.5
N8 C31 H31C 109.5
H31A C31 H31B 109.5
H31A C31 H31C 109.5
H31B C31 H31C 109.5
N8 C32 H32A 109.5
N8 C32 H32B 109.5
N8 C32 H32C 109.5
H32A C32 H32B 109.5
H32A C32 H32C 109.5
H32B C32 H32C 109.5
N8 C33 H33A 109.5
N8 C33 H33B 109.5
N8 C33 H33C 109.5
H33A C33 H33B 109.5
H33A C33 H33C 109.5
H33B C33 H33C 109.5
N8 C34 H34A 109.5
N8 C34 H34B 109.5
N8 C34 H34C 109.5
H34A C34 H34B 109.5
H34A C34 H34C 109.5
H34B C34 H34C 109.5
N10 C35 H35A 109.5
N10 C35 H35B 109.5
N10 C35 H35C 109.5
H35A C35 H35B 109.5
H35A C35 H35C 109.5
H35B C35 H35C 109.5
N10 C36 H36A 109.5
N10 C36 H36B 109.5
N10 C36 H36C 109.5
H36A C36 H36B 109.5
H36A C36 H36C 109.5
H36B C36 H36C 109.5
O12 C37 N10 119.4(3)
O12 C37 C38 123.5(3)
N10 C37 C38 117.1(3)
C37 C38 H38A 109.5
C37 C38 H38B 109.5
C37 C38 H38C 109.5
H38A C38 H38B 109.5
H38A C38 H38C 109.5
H38B C38 H38C 109.5

loop_
_geom_bond_atom_site_label_1
_geom_bond_atom_site_label_2
_geom_bond_distance
Zn1 O5 2.0058(18)
Zn1 N1 2.243(2)
Zn1 N2 2.102(2)
Zn1 N3 2.108(2)
Zn1 N4 2.097(2)
O1 C6 1.242(3)
O2 C2 1.253(3)
O3 C4 1.250(3)
O4 C25 1.233(3)
O5 C25 1.280(3)
O6 N7 1.240(3)
O7 N7 1.224(3)
O8 N5 1.234(3)
O9 N5 1.229(3)
O10 N6 1.224(3)
O11 N6 1.229(3)
O12 C37 1.273(4)
N1 C1 1.457(3)
N1 C3 1.458(3)
N1 C5 1.456(3)
N2 C2 1.327(3)
N2 C20 1.417(3)
N3 C4 1.330(3)
N3 C18 1.417(3)
N4 C6 1.351(3)
N4 C7 1.393(3)
N5 C10 1.453(3)
N6 C22 1.471(3)
N7 C15 1.456(3)
N8 C31 1.500(3)
N8 C32 1.488(4)
N8 C33 1.492(4)
N8 C34 1.492(3)
N9 C27 1.500(3)
N9 C28 1.492(3)
N9 C29 1.498(3)
N9 C30 1.506(3)
N10 C35 1.464(4)
N10 C36 1.483(5)
N10 C37 1.326(5)
C1 H1A 0.9900
C1 H1B 0.9900
C1 C2 1.529(3)
C3 H3A 0.9900
C3 H3B 0.9900
C3 C4 1.518(3)
C5 H5A 0.9900
C5 H5B 0.9900
C5 C6 1.522(4)
C7 C8 1.417(4)
C7 C12 1.415(4)
C8 H8 0.9500
C8 C9 1.377(4)
C9 H9 0.9500
C9 C10 1.387(4)
C10 C11 1.389(4)
C11 H11 0.9500
C11 C12 1.380(4)
C12 H12 0.9500
C13 H13 0.9500
C13 C14 1.381(4)
C13 C18 1.410(4)
C14 H14 0.9500
C14 C15 1.387(4)
C15 C16 1.395(4)
C16 H16 0.9500
C16 C17 1.384(4)
C17 H17 0.9500
C17 C18 1.389(4)
C19 H19 0.9500
C19 C20 1.396(4)
C19 C24 1.382(4)
C20 C21 1.395(4)
C21 H21 0.9500
C21 C23 1.376(4)
C22 C23 1.384(4)
C22 C24 1.387(4)
C23 H23 0.9500
C24 H24 0.9500
C25 C26 1.518(4)
C26 H26A 0.9800
C26 H26B 0.9800
C26 H26C 0.9800
C27 H27A 0.9800
C27 H27B 0.9800
C27 H27C 0.9800
C28 H28A 0.9800
C28 H28B 0.9800
C28 H28C 0.9800
C29 H29A 0.9800
C29 H29B 0.9800
C29 H29C 0.9800
C30 H30A 0.9800
C30 H30B 0.9800
C30 H30C 0.9800
C31 H31A 0.9800
C31 H31B 0.9800
C31 H31C 0.9800
C32 H32A 0.9800
C32 H32B 0.9800
C32 H32C 0.9800
C33 H33A 0.9800
C33 H33B 0.9800
C33 H33C 0.9800
C34 H34A 0.9800
C34 H34B 0.9800
C34 H34C 0.9800
C35 H35A 0.9800
C35 H35B 0.9800
C35 H35C 0.9800
C36 H36A 0.9800
C36 H36B 0.9800
C36 H36C 0.9800
C37 C38 1.502(5)
C38 H38A 0.9800
C38 H38B 0.9800
C38 H38C 0.9800
